data_7707127
loop_
_publ_author_name
'Schmorl, Sara'
'Naumov, Sergej'
'Abel, Bernd'
'B\"orner, Martin'
'P\"oppl, Andreas'
'Kersting, Berthold'

_publ_section_title
;
 Metalloligands based on Robson-type amino-thiophenolato macrocycles for
 assembly of heterotrimetallic complexes.
;
_journal_issue 17
_journal_name_full 'Dalton transactions (Cambridge, England : 2003)'
_journal_page_first 5784
_journal_page_last 5788
_journal_paper_doi 10.1039/d1dt00723h
_journal_volume 50
_journal_year 2021
_chemical_formula_moiety 'C38 H64 Cu F I2 N6 Ni2 S2, 2(C2 H3 N)'
_chemical_formula_sum 'C42 H70 Cu F I2 N8 Ni2 S2'
_chemical_formula_weight 1204.94
_space_group_crystal_system triclinic
_space_group_IT_number 2
_space_group_name_Hall '-P 1'
_space_group_name_H-M_alt 'P -1'
_atom_sites_solution_hydrogens geom
_atom_sites_solution_primary iterative
_audit_creation_date 2021-03-28
_audit_creation_method
;
Olex2 1.3
(compiled 2020.11.12 svn.r5f609507 for OlexSys, GUI svn.r6272)
;
_audit_update_record
;
2021-03-31 deposited with the CCDC.	2021-04-12 downloaded from the CCDC.
;
_cell_angle_alpha 92.79(3)
_cell_angle_beta 108.39(3)
_cell_angle_gamma 110.92(3)
_cell_formula_units_Z 2
_cell_length_a 13.171(3)
_cell_length_b 13.363(3)
_cell_length_c 15.858(3)
_cell_measurement_reflns_used 35502
_cell_measurement_temperature 180.15
_cell_measurement_theta_max 27.99
_cell_measurement_theta_min 2.55
_cell_volume 2432.6(12)
_computing_cell_refinement 'STOE IPDS software'
_computing_data_collection 'STOE IPDS software'
_computing_data_reduction 'STOE X-AREA'
_computing_molecular_graphics 'Olex2 1.3 (Dolomanov et al., 2009)'
_computing_publication_material 'Olex2 1.3 (Dolomanov et al., 2009)'
_computing_structure_refinement 'SHELXL 2018/3 (Sheldrick, 2015)'
_computing_structure_solution 'SHELXT 2018/2 (Sheldrick, 2018)'
_diffrn_ambient_temperature 180.15
_diffrn_detector_area_resol_mean 6.67
_diffrn_measured_fraction_theta_full 0.940
_diffrn_measured_fraction_theta_max 0.924
_diffrn_measurement_device '1-circle goniometer'
_diffrn_measurement_device_type 'STOE IPDS 1'
_diffrn_measurement_method 'rotation method'
_diffrn_radiation_monochromator 'plane graphite'
_diffrn_radiation_type MoK\a
_diffrn_radiation_wavelength 0.71073
_diffrn_reflns_av_R_equivalents 0.0287
_diffrn_reflns_av_unetI/netI 0.0313
_diffrn_reflns_Laue_measured_fraction_full 0.940
_diffrn_reflns_Laue_measured_fraction_max 0.924
_diffrn_reflns_limit_h_max 17
_diffrn_reflns_limit_h_min -17
_diffrn_reflns_limit_k_max 17
_diffrn_reflns_limit_k_min -17
_diffrn_reflns_limit_l_max 20
_diffrn_reflns_limit_l_min -20
_diffrn_reflns_number 24771
_diffrn_reflns_point_group_measured_fraction_full 0.940
_diffrn_reflns_point_group_measured_fraction_max 0.924
_diffrn_reflns_theta_full 25.242
_diffrn_reflns_theta_max 27.567
_diffrn_reflns_theta_min 2.527
_diffrn_source 'sealed X-ray tube, 12 x 0.4 mm long-fine focus'
_exptl_absorpt_coefficient_mu 2.596
_exptl_absorpt_correction_T_max 0.7753
_exptl_absorpt_correction_T_min 0.5568
_exptl_absorpt_correction_type numerical
_exptl_absorpt_process_details
;
Busing, W. R. & Levy, H. A. (1957) Acta Cryst. 10, 180-182. 
and Coppens, P., Leiserowitz, L. & Rabinovich, D. (1965) 
Acta Cryst. 1965, 1035-1038.
;
_exptl_crystal_colour brown
_exptl_crystal_colour_primary brown
_exptl_crystal_density_diffrn 1.645
_exptl_crystal_density_meas ?
_exptl_crystal_description block
_exptl_crystal_F_000 1220
_exptl_crystal_size_max 0.239
_exptl_crystal_size_mid 0.209
_exptl_crystal_size_min 0.169
_refine_diff_density_max 1.323
_refine_diff_density_min -1.251
_refine_diff_density_rms 0.098
_refine_ls_extinction_method none
_refine_ls_goodness_of_fit_ref 1.017
_refine_ls_hydrogen_treatment constr
_refine_ls_matrix_type full
_refine_ls_number_parameters 523
_refine_ls_number_reflns 10418
_refine_ls_number_restraints 0
_refine_ls_restrained_S_all 1.017
_refine_ls_R_factor_all 0.0379
_refine_ls_R_factor_gt 0.0326
_refine_ls_shift/su_max 0.001
_refine_ls_shift/su_mean 0.000
_refine_ls_structure_factor_coef Fsqd
_refine_ls_weighting_details 'w=1/[\s^2^(Fo^2^)+(0.0551P)^2^+1.9144P] where P=(Fo^2^+2Fc^2^)/3'
_refine_ls_weighting_scheme calc
_refine_ls_wR_factor_gt 0.0873
_refine_ls_wR_factor_ref 0.0896
_reflns_Friedel_coverage 0.000
_reflns_number_gt 9181
_reflns_number_total 10418
_reflns_threshold_expression 'I > 2\s(I)'
_cod_data_source_file d1dt00723h2.cif
_cod_data_source_block 6
_cod_depositor_comments
;
The following automatic conversions were performed:

data item '_exptl_crystal_density_meas' value 'not measured' was
changed to '?' -- the value is perceived as not measured.

Automatic conversion script
Id: cif_fix_values 7556 2019-12-06 15:28:31Z antanas 

 Adding full bibliography for 7707127.cif.
;
_cod_database_code 7707127
_shelx_shelxl_version_number 2018/3
_shelx_space_group_comment
;
The symmetry employed for this shelxl refinement is uniquely defined
by the following loop, which should always be used as a source of
symmetry information in preference to the above space-group names.
They are only intended as comments.
;
_shelx_estimated_absorpt_t_max 0.668
_shelx_estimated_absorpt_t_min 0.576
_olex2_refinement_description
;
1. Fixed Uiso
 At 1.2 times of:
  All C(H) groups, All C(H,H) groups, All N(H) groups
 At 1.5 times of:
  All C(H,H,H) groups
2.a Ternary CH refined with riding coordinates:
 N1(H1), N3(H3), N4(H4), N6(H6)
2.b Secondary CH2 refined with riding coordinates:
 C7(H7A,H7B), C8(H8A,H8B), C9(H9A,H9B), C10(H10A,H10B), C12(H12A,H12B),
 C13(H13A,H13B), C14(H14A,H14B), C15(H15A,H15B), C22(H22A,H22B), C23(H23A,H23B),
  C24(H24A,H24B), C25(H25A,H25B), C27(H27A,H27B), C28(H28A,H28B), C29(H29A,
 H29B), C30(H30A,H30B)
2.c Aromatic/amide H refined with riding coordinates:
 C3(H3A), C5(H5), C18(H18), C20(H20)
2.d Idealised Me refined with riding coordinates:
 C40(H40A,H40B,H40C), C42(H42A,H42B,H42C), C11(H11A,H11B,H11C), C26(H26A,H26B,
 H26C), C32(H32A,H32B,H32C), C33(H33A,H33B,H33C), C34(H34A,H34B,H34C), C36(H36A,
 H36B,H36C), C37(H37A,H37B,H37C), C38(H38A,H38B,H38C)
;
_olex2_submission_special_instructions 'No special instructions were received'

loop_
_space_group_symop_operation_xyz
'x, y, z'
'-x, -y, -z'

loop_
_atom_site_label
_atom_site_type_symbol
_atom_site_fract_x
_atom_site_fract_y
_atom_site_fract_z
_atom_site_U_iso_or_equiv
_atom_site_adp_type
_atom_site_occupancy
_atom_site_site_symmetry_order
_atom_site_calc_flag
_atom_site_refinement_flags_posn
_atom_site_refinement_flags_adp
_atom_site_refinement_flags_occupancy
_atom_site_disorder_assembly
_atom_site_disorder_group
N7 N 0.8834(4) 0.4637(4) 0.3312(4) 0.0827(14) Uani 1 1 d . . . . .
C39 C 0.9497(4) 0.4686(3) 0.2982(3) 0.0492(9) Uani 1 1 d . . . . .
C40 C 1.0303(4) 0.4711(4) 0.2547(3) 0.0558(11) Uani 1 1 d . . . . .
H40A H 1.039297 0.401422 0.253097 0.084 Uiso 1 1 calc R U . . .
H40B H 1.105773 0.530198 0.288233 0.084 Uiso 1 1 calc R U . . .
H40C H 1.000940 0.483360 0.192790 0.084 Uiso 1 1 calc R U . . .
N8 N -0.1604(7) -0.5374(5) 0.0470(4) 0.143(3) Uani 1 1 d . . . . .
C41 C -0.1730(5) -0.4798(4) -0.0009(3) 0.0719(15) Uani 1 1 d . . . . .
C42 C -0.1947(5) -0.4066(5) -0.0576(3) 0.0840(18) Uani 1 1 d . . . . .
H42A H -0.246050 -0.377422 -0.041524 0.126 Uiso 1 1 calc R U . . .
H42B H -0.232239 -0.444590 -0.120572 0.126 Uiso 1 1 calc R U . . .
H42C H -0.121083 -0.346636 -0.050162 0.126 Uiso 1 1 calc R U . . .
I1 I 0.02284(2) 0.17944(2) 0.17373(2) 0.03678(7) Uani 1 1 d . . . . .
I2 I 0.35752(2) 0.47207(2) 0.32857(2) 0.04004(7) Uani 1 1 d . . . . .
Ni1 Ni 0.28413(3) -0.02093(3) 0.20856(2) 0.01528(7) Uani 1 1 d . . . . .
Ni2 Ni 0.52715(3) 0.15329(3) 0.31649(2) 0.01469(7) Uani 1 1 d . . . . .
Cu1 Cu 0.24225(3) 0.27585(3) 0.25373(2) 0.02655(9) Uani 1 1 d . . . . .
S1 S 0.39084(5) 0.01409(5) 0.36956(4) 0.01716(12) Uani 1 1 d . . . . .
S2 S 0.34620(5) 0.17735(5) 0.23160(4) 0.01592(12) Uani 1 1 d . . . . .
F1 F 0.45184(13) 0.02617(12) 0.20910(9) 0.0204(3) Uani 1 1 d . . . . .
N1 N 0.12369(19) -0.05064(18) 0.22857(14) 0.0185(4) Uani 1 1 d . . . . .
H1 H 0.101789 0.010986 0.208506 0.022 Uiso 1 1 calc R U . . .
N2 N 0.2512(2) -0.19343(18) 0.17629(14) 0.0221(5) Uani 1 1 d . . . . .
N3 N 0.20687(19) -0.03495(17) 0.06730(13) 0.0178(4) Uani 1 1 d . . . . .
H3 H 0.132633 -0.101249 0.047454 0.021 Uiso 1 1 calc R U . . .
N4 N 0.62122(19) 0.27092(18) 0.25483(13) 0.0183(4) Uani 1 1 d . . . . .
H4 H 0.696686 0.316523 0.304042 0.022 Uiso 1 1 calc R U . . .
N5 N 0.67944(19) 0.11219(19) 0.36164(14) 0.0206(4) Uani 1 1 d . . . . .
N6 N 0.58178(19) 0.27026(18) 0.43555(13) 0.0185(4) Uani 1 1 d . . . . .
H6 H 0.551843 0.327246 0.414898 0.022 Uiso 1 1 calc R U . . .
C1 C 0.3294(2) 0.0941(2) 0.41055(15) 0.0170(5) Uani 1 1 d . . . . .
C2 C 0.2088(2) 0.0600(2) 0.38485(16) 0.0192(5) Uani 1 1 d . . . . .
C3 C 0.1626(2) 0.1236(2) 0.42059(17) 0.0228(5) Uani 1 1 d . . . . .
H3A H 0.080534 0.099748 0.402599 0.027 Uiso 1 1 calc R U . . .
C4 C 0.2331(2) 0.2208(2) 0.48172(17) 0.0210(5) Uani 1 1 d . . . . .
C5 C 0.3522(2) 0.2529(2) 0.50599(16) 0.0209(5) Uani 1 1 d . . . . .
H5 H 0.402205 0.318954 0.547570 0.025 Uiso 1 1 calc R U . . .
C6 C 0.4015(2) 0.1917(2) 0.47163(15) 0.0178(5) Uani 1 1 d . . . . .
C7 C 0.1284(2) -0.0472(2) 0.32396(17) 0.0233(5) Uani 1 1 d . . . . .
H7A H 0.153556 -0.104709 0.348434 0.028 Uiso 1 1 calc R U . . .
H7B H 0.049070 -0.064174 0.324483 0.028 Uiso 1 1 calc R U . . .
C8 C 0.0249(2) -0.1506(2) 0.17150(18) 0.0254(6) Uani 1 1 d . . . . .
H8A H 0.006607 -0.142366 0.107348 0.030 Uiso 1 1 calc R U . . .
H8B H -0.044411 -0.158784 0.187118 0.030 Uiso 1 1 calc R U . . .
C9 C 0.0491(3) -0.2533(2) 0.1825(2) 0.0301(6) Uani 1 1 d . . . . .
H9A H 0.085759 -0.251861 0.247778 0.036 Uiso 1 1 calc R U . . .
H9B H -0.025999 -0.317298 0.159530 0.036 Uiso 1 1 calc R U . . .
C10 C 0.1272(3) -0.2683(2) 0.13433(19) 0.0280(6) Uani 1 1 d . . . . .
H10A H 0.121917 -0.344216 0.132311 0.034 Uiso 1 1 calc R U . . .
H10B H 0.097320 -0.257918 0.071208 0.034 Uiso 1 1 calc R U . . .
C11 C 0.3050(3) -0.2310(2) 0.25870(19) 0.0301(6) Uani 1 1 d . . . . .
H11A H 0.266701 -0.227691 0.302025 0.045 Uiso 1 1 calc R U . . .
H11B H 0.387952 -0.184038 0.285966 0.045 Uiso 1 1 calc R U . . .
H11C H 0.295941 -0.306288 0.242599 0.045 Uiso 1 1 calc R U . . .
C12 C 0.3138(3) -0.2034(2) 0.11414(18) 0.0262(6) Uani 1 1 d . . . . .
H12A H 0.306549 -0.279785 0.104612 0.031 Uiso 1 1 calc R U . . .
H12B H 0.397470 -0.157104 0.145018 0.031 Uiso 1 1 calc R U . . .
C13 C 0.2732(3) -0.1725(2) 0.02176(18) 0.0285(6) Uani 1 1 d . . . . .
H13A H 0.319803 -0.185201 -0.012599 0.034 Uiso 1 1 calc R U . . .
H13B H 0.191242 -0.222818 -0.010961 0.034 Uiso 1 1 calc R U . . .
C14 C 0.2802(3) -0.0574(2) 0.02022(17) 0.0238(5) Uani 1 1 d . . . . .
H14A H 0.362016 -0.005513 0.050310 0.029 Uiso 1 1 calc R U . . .
H14B H 0.253294 -0.046928 -0.043160 0.029 Uiso 1 1 calc R U . . .
C15 C 0.1738(2) 0.0571(2) 0.03874(16) 0.0193(5) Uani 1 1 d . . . . .
H15A H 0.134242 0.074902 0.077367 0.023 Uiso 1 1 calc R U . . .
H15B H 0.118416 0.034548 -0.024457 0.023 Uiso 1 1 calc R U . . .
C16 C 0.3648(2) 0.2125(2) 0.12934(16) 0.0179(5) Uani 1 1 d . . . . .
C17 C 0.2774(2) 0.1559(2) 0.04551(16) 0.0183(5) Uani 1 1 d . . . . .
C18 C 0.2911(2) 0.1890(2) -0.03350(16) 0.0207(5) Uani 1 1 d . . . . .
H18 H 0.230951 0.151060 -0.089712 0.025 Uiso 1 1 calc R U . . .
C19 C 0.3887(2) 0.2751(2) -0.03357(16) 0.0202(5) Uani 1 1 d . . . . .
C20 C 0.4772(2) 0.3257(2) 0.04957(17) 0.0201(5) Uani 1 1 d . . . . .
H20 H 0.546713 0.382794 0.051443 0.024 Uiso 1 1 calc R U . . .
C21 C 0.4667(2) 0.2949(2) 0.13075(16) 0.0185(5) Uani 1 1 d . . . . .
C22 C 0.5678(2) 0.3490(2) 0.21789(17) 0.0210(5) Uani 1 1 d . . . . .
H22A H 0.627134 0.412448 0.207367 0.025 Uiso 1 1 calc R U . . .
H22B H 0.540964 0.375785 0.262613 0.025 Uiso 1 1 calc R U . . .
C23 C 0.6527(3) 0.2206(3) 0.18636(17) 0.0255(6) Uani 1 1 d . . . . .
H23A H 0.684093 0.276213 0.152063 0.031 Uiso 1 1 calc R U . . .
H23B H 0.581924 0.161595 0.143176 0.031 Uiso 1 1 calc R U . . .
C24 C 0.7423(3) 0.1745(3) 0.22967(18) 0.0269(6) Uani 1 1 d . . . . .
H24A H 0.812913 0.234874 0.271633 0.032 Uiso 1 1 calc R U . . .
H24B H 0.763941 0.147175 0.181618 0.032 Uiso 1 1 calc R U . . .
C25 C 0.7068(3) 0.0836(3) 0.28128(18) 0.0261(6) Uani 1 1 d . . . . .
H25A H 0.637419 0.022291 0.239021 0.031 Uiso 1 1 calc R U . . .
H25B H 0.770381 0.057329 0.301798 0.031 Uiso 1 1 calc R U . . .
C26 C 0.6484(3) 0.0116(3) 0.4008(2) 0.0316(6) Uani 1 1 d . . . . .
H26A H 0.714364 -0.010595 0.418518 0.047 Uiso 1 1 calc R U . . .
H26B H 0.580802 -0.046728 0.355686 0.047 Uiso 1 1 calc R U . . .
H26C H 0.629546 0.025866 0.454016 0.047 Uiso 1 1 calc R U . . .
C27 C 0.7872(2) 0.1968(3) 0.42898(18) 0.0267(6) Uani 1 1 d . . . . .
H27A H 0.822219 0.253699 0.397153 0.032 Uiso 1 1 calc R U . . .
H27B H 0.843249 0.162758 0.453668 0.032 Uiso 1 1 calc R U . . .
C28 C 0.7719(2) 0.2514(3) 0.50731(18) 0.0301(6) Uani 1 1 d . . . . .
H28A H 0.849464 0.292956 0.554162 0.036 Uiso 1 1 calc R U . . .
H28B H 0.727000 0.194489 0.534230 0.036 Uiso 1 1 calc R U . . .
C29 C 0.7095(2) 0.3290(2) 0.48110(18) 0.0257(6) Uani 1 1 d . . . . .
H29A H 0.725455 0.378886 0.536203 0.031 Uiso 1 1 calc R U . . .
H29B H 0.741235 0.373650 0.440302 0.031 Uiso 1 1 calc R U . . .
C30 C 0.5304(2) 0.2278(2) 0.50449(16) 0.0195(5) Uani 1 1 d . . . . .
H30A H 0.550810 0.165632 0.522667 0.023 Uiso 1 1 calc R U . . .
H30B H 0.565304 0.285613 0.558742 0.023 Uiso 1 1 calc R U . . .
C31 C 0.1789(3) 0.2876(3) 0.52060(18) 0.0258(6) Uani 1 1 d . . . . .
C32 C 0.1090(3) 0.2184(3) 0.5733(2) 0.0360(7) Uani 1 1 d . . . . .
H32A H 0.160159 0.196124 0.621064 0.054 Uiso 1 1 calc R U . . .
H32B H 0.045479 0.153496 0.532031 0.054 Uiso 1 1 calc R U . . .
H32C H 0.076614 0.261282 0.600300 0.054 Uiso 1 1 calc R U . . .
C33 C 0.0983(3) 0.3181(3) 0.4433(2) 0.0379(7) Uani 1 1 d . . . . .
H33A H 0.065229 0.362267 0.468056 0.057 Uiso 1 1 calc R U . . .
H33B H 0.035293 0.251678 0.403816 0.057 Uiso 1 1 calc R U . . .
H33C H 0.142568 0.359999 0.408391 0.057 Uiso 1 1 calc R U . . .
C34 C 0.2714(3) 0.3925(3) 0.5839(2) 0.0355(7) Uani 1 1 d . . . . .
H34A H 0.324926 0.374791 0.633529 0.053 Uiso 1 1 calc R U . . .
H34B H 0.233863 0.431885 0.608409 0.053 Uiso 1 1 calc R U . . .
H34C H 0.314936 0.438324 0.550263 0.053 Uiso 1 1 calc R U . . .
C35 C 0.3945(3) 0.3110(2) -0.12327(17) 0.0229(5) Uani 1 1 d . . . . .
C36 C 0.5127(3) 0.3979(3) -0.1118(2) 0.0314(6) Uani 1 1 d . . . . .
H36A H 0.514054 0.414698 -0.170995 0.047 Uiso 1 1 calc R U . . .
H36B H 0.573498 0.370989 -0.084547 0.047 Uiso 1 1 calc R U . . .
H36C H 0.526587 0.463943 -0.072470 0.047 Uiso 1 1 calc R U . . .
C37 C 0.3706(3) 0.2125(3) -0.1920(2) 0.0364(7) Uani 1 1 d . . . . .
H37A H 0.377381 0.236441 -0.248189 0.055 Uiso 1 1 calc R U . . .
H37B H 0.291791 0.158206 -0.204619 0.055 Uiso 1 1 calc R U . . .
H37C H 0.427235 0.180243 -0.167136 0.055 Uiso 1 1 calc R U . . .
C38 C 0.3011(3) 0.3565(3) -0.16002(19) 0.0301(6) Uani 1 1 d . . . . .
H38A H 0.313605 0.416891 -0.115088 0.045 Uiso 1 1 calc R U . . .
H38B H 0.224055 0.298968 -0.172675 0.045 Uiso 1 1 calc R U . . .
H38C H 0.305756 0.382880 -0.215829 0.045 Uiso 1 1 calc R U . . .

loop_
_atom_site_aniso_label
_atom_site_aniso_U_11
_atom_site_aniso_U_22
_atom_site_aniso_U_33
_atom_site_aniso_U_23
_atom_site_aniso_U_13
_atom_site_aniso_U_12
N7 0.071(3) 0.075(3) 0.118(4) 0.004(3) 0.055(3) 0.030(3)
C39 0.041(2) 0.0353(19) 0.068(3) 0.0045(17) 0.0167(19) 0.0138(18)
C40 0.058(3) 0.060(3) 0.070(3) 0.029(2) 0.033(2) 0.036(2)
N8 0.186(7) 0.061(3) 0.094(4) -0.012(3) -0.055(4) 0.044(4)
C41 0.077(3) 0.047(2) 0.049(2) -0.0173(19) -0.020(2) 0.017(3)
C42 0.085(4) 0.072(3) 0.058(3) 0.021(2) 0.014(3) -0.002(3)
I1 0.02356(11) 0.03720(12) 0.04150(12) -0.00763(9) 0.00303(8) 0.01222(9)
I2 0.03777(13) 0.02644(11) 0.04729(13) -0.00830(8) 0.01505(10) 0.00497(10)
Ni1 0.01523(16) 0.01516(15) 0.01463(14) 0.00102(11) 0.00419(11) 0.00625(13)
Ni2 0.01393(15) 0.01719(15) 0.01312(14) 0.00104(11) 0.00438(11) 0.00690(13)
Cu1 0.02610(19) 0.02594(18) 0.02748(17) 0.00010(13) 0.00738(14) 0.01259(16)
S1 0.0187(3) 0.0187(3) 0.0162(3) 0.0027(2) 0.0062(2) 0.0098(3)
S2 0.0158(3) 0.0166(3) 0.0152(3) 0.0021(2) 0.0047(2) 0.0069(2)
F1 0.0195(8) 0.0229(8) 0.0180(7) -0.0011(5) 0.0060(6) 0.0087(7)
N1 0.0149(10) 0.0167(10) 0.0199(10) 0.0008(8) 0.0042(8) 0.0038(9)
N2 0.0222(12) 0.0190(11) 0.0215(10) 0.0002(8) 0.0045(9) 0.0076(10)
N3 0.0182(11) 0.0163(10) 0.0174(9) 0.0009(7) 0.0054(8) 0.0062(9)
N4 0.0164(10) 0.0223(11) 0.0145(9) 0.0006(8) 0.0050(8) 0.0066(9)
N5 0.0165(11) 0.0272(12) 0.0197(10) 0.0042(8) 0.0053(8) 0.0114(10)
N6 0.0156(10) 0.0216(11) 0.0167(9) 0.0002(8) 0.0058(8) 0.0059(9)
C1 0.0189(12) 0.0199(12) 0.0160(10) 0.0048(9) 0.0080(9) 0.0100(11)
C2 0.0181(12) 0.0214(12) 0.0179(11) 0.0031(9) 0.0076(9) 0.0067(11)
C3 0.0163(12) 0.0317(15) 0.0215(12) 0.0024(10) 0.0085(10) 0.0095(12)
C4 0.0230(13) 0.0270(13) 0.0188(11) 0.0046(10) 0.0109(10) 0.0134(12)
C5 0.0219(13) 0.0252(13) 0.0162(11) 0.0002(9) 0.0069(9) 0.0102(12)
C6 0.0177(12) 0.0224(12) 0.0148(10) 0.0025(9) 0.0062(9) 0.0095(11)
C7 0.0193(13) 0.0238(13) 0.0242(12) 0.0018(10) 0.0098(10) 0.0042(11)
C8 0.0152(13) 0.0242(14) 0.0273(13) -0.0028(10) 0.0030(10) 0.0021(11)
C9 0.0277(15) 0.0184(13) 0.0344(15) -0.0014(11) 0.0108(12) -0.0008(12)
C10 0.0293(15) 0.0160(12) 0.0301(14) -0.0019(10) 0.0073(11) 0.0031(12)
C11 0.0406(18) 0.0224(13) 0.0279(14) 0.0060(11) 0.0058(12) 0.0185(14)
C12 0.0295(15) 0.0226(13) 0.0288(13) -0.0013(10) 0.0073(11) 0.0160(13)
C13 0.0373(17) 0.0289(15) 0.0213(12) -0.0023(10) 0.0103(11) 0.0162(14)
C14 0.0276(14) 0.0291(14) 0.0178(11) 0.0011(10) 0.0105(10) 0.0128(13)
C15 0.0179(12) 0.0194(12) 0.0174(11) 0.0044(9) 0.0024(9) 0.0069(11)
C16 0.0196(12) 0.0177(11) 0.0170(11) 0.0049(9) 0.0045(9) 0.0095(11)
C17 0.0161(12) 0.0172(12) 0.0191(11) 0.0026(9) 0.0032(9) 0.0064(11)
C18 0.0213(13) 0.0225(13) 0.0161(11) 0.0027(9) 0.0021(9) 0.0101(11)
C19 0.0248(13) 0.0206(12) 0.0194(11) 0.0064(9) 0.0089(10) 0.0123(12)
C20 0.0201(13) 0.0175(12) 0.0230(12) 0.0063(9) 0.0078(10) 0.0074(11)
C21 0.0178(12) 0.0180(12) 0.0190(11) 0.0032(9) 0.0044(9) 0.0083(11)
C22 0.0200(13) 0.0177(12) 0.0194(11) 0.0024(9) 0.0042(10) 0.0032(11)
C23 0.0272(14) 0.0374(16) 0.0183(12) 0.0057(11) 0.0123(10) 0.0162(13)
C24 0.0251(14) 0.0409(17) 0.0230(12) 0.0045(11) 0.0134(11) 0.0183(14)
C25 0.0257(14) 0.0330(15) 0.0267(13) 0.0033(11) 0.0108(11) 0.0187(13)
C26 0.0293(16) 0.0350(16) 0.0408(16) 0.0186(13) 0.0157(13) 0.0198(15)
C27 0.0156(13) 0.0415(17) 0.0206(12) 0.0011(11) 0.0042(10) 0.0112(13)
C28 0.0173(13) 0.0504(19) 0.0186(12) -0.0022(12) 0.0020(10) 0.0138(14)
C29 0.0183(13) 0.0283(14) 0.0217(12) -0.0050(10) 0.0055(10) 0.0018(12)
C30 0.0164(12) 0.0261(13) 0.0143(10) -0.0010(9) 0.0041(9) 0.0083(11)
C31 0.0252(14) 0.0363(16) 0.0243(13) 0.0032(11) 0.0127(11) 0.0182(13)
C32 0.0385(18) 0.0473(19) 0.0360(16) 0.0106(14) 0.0247(14) 0.0222(17)
C33 0.0382(18) 0.053(2) 0.0356(16) 0.0108(14) 0.0148(14) 0.0314(18)
C34 0.0373(18) 0.0372(17) 0.0392(16) -0.0037(13) 0.0163(14) 0.0217(16)
C35 0.0273(14) 0.0245(13) 0.0207(12) 0.0073(10) 0.0104(10) 0.0125(12)
C36 0.0309(16) 0.0361(16) 0.0302(14) 0.0110(12) 0.0172(12) 0.0104(14)
C37 0.048(2) 0.0348(17) 0.0302(15) 0.0008(12) 0.0177(14) 0.0185(16)
C38 0.0331(16) 0.0348(16) 0.0268(14) 0.0149(12) 0.0112(12) 0.0166(14)

loop_
_atom_type_symbol
_atom_type_description
_atom_type_scat_dispersion_real
_atom_type_scat_dispersion_imag
_atom_type_scat_source
C C 0.0033 0.0016 'International Tables Vol C Tables 4.2.6.8 and 6.1.1.4'
H H 0.0000 0.0000 'International Tables Vol C Tables 4.2.6.8 and 6.1.1.4'
Cu Cu 0.3201 1.2651 'International Tables Vol C Tables 4.2.6.8 and 6.1.1.4'
F F 0.0171 0.0103 'International Tables Vol C Tables 4.2.6.8 and 6.1.1.4'
I I -0.4742 1.8119 'International Tables Vol C Tables 4.2.6.8 and 6.1.1.4'
N N 0.0061 0.0033 'International Tables Vol C Tables 4.2.6.8 and 6.1.1.4'
Ni Ni 0.3393 1.1124 'International Tables Vol C Tables 4.2.6.8 and 6.1.1.4'
S S 0.1246 0.1234 'International Tables Vol C Tables 4.2.6.8 and 6.1.1.4'

loop_
_geom_angle_atom_site_label_1
_geom_angle_atom_site_label_2
_geom_angle_atom_site_label_3
_geom_angle
_geom_angle_site_symmetry_1
_geom_angle_site_symmetry_3
_geom_angle_publ_flag
N7 C39 C40 177.9(5) . . ?
C39 C40 H40A 109.5 . . ?
C39 C40 H40B 109.5 . . ?
C39 C40 H40C 109.5 . . ?
H40A C40 H40B 109.5 . . ?
H40A C40 H40C 109.5 . . ?
H40B C40 H40C 109.5 . . ?
N8 C41 C42 175.5(8) . . ?
C41 C42 H42A 109.5 . . ?
C41 C42 H42B 109.5 . . ?
C41 C42 H42C 109.5 . . ?
H42A C42 H42B 109.5 . . ?
H42A C42 H42C 109.5 . . ?
H42B C42 H42C 109.5 . . ?
S1 Ni1 S2 83.24(5) . . ?
F1 Ni1 S1 79.93(5) . . ?
F1 Ni1 S2 79.36(6) . . ?
F1 Ni1 N1 170.48(7) . . ?
F1 Ni1 N2 91.56(8) . . ?
F1 Ni1 N3 94.93(8) . . ?
N1 Ni1 S1 92.11(6) . . ?
N1 Ni1 S2 94.61(7) . . ?
N1 Ni1 N2 94.96(9) . . ?
N2 Ni1 S1 99.68(7) . . ?
N2 Ni1 S2 169.88(7) . . ?
N3 Ni1 S1 173.27(6) . . ?
N3 Ni1 S2 91.57(7) . . ?
N3 Ni1 N1 92.59(9) . . ?
N3 Ni1 N2 84.72(9) . . ?
S1 Ni2 S2 81.51(3) . . ?
F1 Ni2 S1 78.95(5) . . ?
F1 Ni2 S2 78.78(6) . . ?
F1 Ni2 N4 96.81(8) . . ?
F1 Ni2 N5 89.21(8) . . ?
F1 Ni2 N6 170.24(7) . . ?
N4 Ni2 S1 171.34(6) . . ?
N4 Ni2 S2 90.28(7) . . ?
N4 Ni2 N5 86.32(9) . . ?
N4 Ni2 N6 92.27(9) . . ?
N5 Ni2 S1 101.08(7) . . ?
N5 Ni2 S2 167.05(6) . . ?
N6 Ni2 S1 91.57(7) . . ?
N6 Ni2 S2 97.67(7) . . ?
N6 Ni2 N5 94.96(9) . . ?
I2 Cu1 I1 128.02(3) . . ?
S2 Cu1 I1 114.42(3) . . ?
S2 Cu1 I2 116.59(3) . . ?
Ni1 S1 Ni2 77.72(4) . . ?
C1 S1 Ni1 101.32(9) . . ?
C1 S1 Ni2 100.03(9) . . ?
Ni1 S2 Ni2 77.04(4) . . ?
Cu1 S2 Ni1 127.29(3) . . ?
Cu1 S2 Ni2 138.27(3) . . ?
C16 S2 Ni1 104.31(9) . . ?
C16 S2 Ni2 103.94(9) . . ?
C16 S2 Cu1 101.37(9) . . ?
Ni2 F1 Ni1 96.35(7) . . ?
Ni1 N1 H1 105.2 . . ?
C7 N1 Ni1 116.15(16) . . ?
C7 N1 H1 105.2 . . ?
C8 N1 Ni1 114.88(16) . . ?
C8 N1 H1 105.2 . . ?
C8 N1 C7 109.0(2) . . ?
C10 N2 Ni1 115.60(17) . . ?
C10 N2 C11 108.4(2) . . ?
C10 N2 C12 109.1(2) . . ?
C11 N2 Ni1 110.10(17) . . ?
C11 N2 C12 105.4(2) . . ?
C12 N2 Ni1 107.67(17) . . ?
Ni1 N3 H3 106.1 . . ?
C14 N3 Ni1 110.52(16) . . ?
C14 N3 H3 106.1 . . ?
C15 N3 Ni1 114.81(15) . . ?
C15 N3 H3 106.1 . . ?
C15 N3 C14 112.5(2) . . ?
Ni2 N4 H4 105.6 . . ?
C22 N4 Ni2 115.77(16) . . ?
C22 N4 H4 105.6 . . ?
C23 N4 Ni2 112.13(17) . . ?
C23 N4 H4 105.6 . . ?
C23 N4 C22 111.2(2) . . ?
C25 N5 Ni2 109.10(16) . . ?
C26 N5 Ni2 108.12(17) . . ?
C26 N5 C25 106.0(2) . . ?
C26 N5 C27 108.3(2) . . ?
C27 N5 Ni2 116.58(17) . . ?
C27 N5 C25 108.2(2) . . ?
Ni2 N6 H6 105.6 . . ?
C29 N6 Ni2 115.50(16) . . ?
C29 N6 H6 105.6 . . ?
C29 N6 C30 108.71(19) . . ?
C30 N6 Ni2 114.78(16) . . ?
C30 N6 H6 105.6 . . ?
C2 C1 S1 121.0(2) . . ?
C2 C1 C6 119.0(2) . . ?
C6 C1 S1 119.95(19) . . ?
C1 C2 C7 120.8(2) . . ?
C3 C2 C1 119.7(2) . . ?
C3 C2 C7 119.4(2) . . ?
C2 C3 H3A 118.9 . . ?
C4 C3 C2 122.1(3) . . ?
C4 C3 H3A 118.9 . . ?
C3 C4 C31 120.5(2) . . ?
C5 C4 C3 117.2(2) . . ?
C5 C4 C31 122.3(2) . . ?
C4 C5 H5 118.8 . . ?
C4 C5 C6 122.4(3) . . ?
C6 C5 H5 118.8 . . ?
C1 C6 C30 120.7(2) . . ?
C5 C6 C1 119.6(2) . . ?
C5 C6 C30 119.6(2) . . ?
N1 C7 C2 114.1(2) . . ?
N1 C7 H7A 108.7 . . ?
N1 C7 H7B 108.7 . . ?
C2 C7 H7A 108.7 . . ?
C2 C7 H7B 108.7 . . ?
H7A C7 H7B 107.6 . . ?
N1 C8 H8A 108.9 . . ?
N1 C8 H8B 108.9 . . ?
N1 C8 C9 113.2(2) . . ?
H8A C8 H8B 107.8 . . ?
C9 C8 H8A 108.9 . . ?
C9 C8 H8B 108.9 . . ?
C8 C9 H9A 108.6 . . ?
C8 C9 H9B 108.6 . . ?
H9A C9 H9B 107.6 . . ?
C10 C9 C8 114.7(3) . . ?
C10 C9 H9A 108.6 . . ?
C10 C9 H9B 108.6 . . ?
N2 C10 C9 114.7(2) . . ?
N2 C10 H10A 108.6 . . ?
N2 C10 H10B 108.6 . . ?
C9 C10 H10A 108.6 . . ?
C9 C10 H10B 108.6 . . ?
H10A C10 H10B 107.6 . . ?
N2 C11 H11A 109.5 . . ?
N2 C11 H11B 109.5 . . ?
N2 C11 H11C 109.5 . . ?
H11A C11 H11B 109.5 . . ?
H11A C11 H11C 109.5 . . ?
H11B C11 H11C 109.5 . . ?
N2 C12 H12A 108.1 . . ?
N2 C12 H12B 108.1 . . ?
N2 C12 C13 116.6(2) . . ?
H12A C12 H12B 107.3 . . ?
C13 C12 H12A 108.1 . . ?
C13 C12 H12B 108.1 . . ?
C12 C13 H13A 108.0 . . ?
C12 C13 H13B 108.0 . . ?
H13A C13 H13B 107.2 . . ?
C14 C13 C12 117.2(2) . . ?
C14 C13 H13A 108.0 . . ?
C14 C13 H13B 108.0 . . ?
N3 C14 C13 110.6(2) . . ?
N3 C14 H14A 109.5 . . ?
N3 C14 H14B 109.5 . . ?
C13 C14 H14A 109.5 . . ?
C13 C14 H14B 109.5 . . ?
H14A C14 H14B 108.1 . . ?
N3 C15 H15A 109.3 . . ?
N3 C15 H15B 109.3 . . ?
N3 C15 C17 111.7(2) . . ?
H15A C15 H15B 107.9 . . ?
C17 C15 H15A 109.3 . . ?
C17 C15 H15B 109.3 . . ?
C17 C16 S2 120.3(2) . . ?
C21 C16 S2 120.65(19) . . ?
C21 C16 C17 119.0(2) . . ?
C16 C17 C15 121.6(2) . . ?
C18 C17 C15 119.0(2) . . ?
C18 C17 C16 119.3(2) . . ?
C17 C18 H18 118.6 . . ?
C19 C18 C17 122.7(2) . . ?
C19 C18 H18 118.6 . . ?
C18 C19 C20 117.1(2) . . ?
C18 C19 C35 119.7(2) . . ?
C20 C19 C35 123.2(2) . . ?
C19 C20 H20 119.1 . . ?
C19 C20 C21 121.9(2) . . ?
C21 C20 H20 119.1 . . ?
C16 C21 C20 119.8(2) . . ?
C16 C21 C22 120.9(2) . . ?
C20 C21 C22 119.3(2) . . ?
N4 C22 C21 110.9(2) . . ?
N4 C22 H22A 109.5 . . ?
N4 C22 H22B 109.5 . . ?
C21 C22 H22A 109.5 . . ?
C21 C22 H22B 109.5 . . ?
H22A C22 H22B 108.0 . . ?
N4 C23 H23A 109.3 . . ?
N4 C23 H23B 109.3 . . ?
N4 C23 C24 111.8(2) . . ?
H23A C23 H23B 107.9 . . ?
C24 C23 H23A 109.3 . . ?
C24 C23 H23B 109.3 . . ?
C23 C24 H24A 108.1 . . ?
C23 C24 H24B 108.1 . . ?
C23 C24 C25 116.7(2) . . ?
H24A C24 H24B 107.3 . . ?
C25 C24 H24A 108.1 . . ?
C25 C24 H24B 108.1 . . ?
N5 C25 C24 116.0(2) . . ?
N5 C25 H25A 108.3 . . ?
N5 C25 H25B 108.3 . . ?
C24 C25 H25A 108.3 . . ?
C24 C25 H25B 108.3 . . ?
H25A C25 H25B 107.4 . . ?
N5 C26 H26A 109.5 . . ?
N5 C26 H26B 109.5 . . ?
N5 C26 H26C 109.5 . . ?
H26A C26 H26B 109.5 . . ?
H26A C26 H26C 109.5 . . ?
H26B C26 H26C 109.5 . . ?
N5 C27 H27A 108.3 . . ?
N5 C27 H27B 108.3 . . ?
N5 C27 C28 115.9(2) . . ?
H27A C27 H27B 107.4 . . ?
C28 C27 H27A 108.3 . . ?
C28 C27 H27B 108.3 . . ?
C27 C28 H28A 108.8 . . ?
C27 C28 H28B 108.8 . . ?
C27 C28 C29 113.9(2) . . ?
H28A C28 H28B 107.7 . . ?
C29 C28 H28A 108.8 . . ?
C29 C28 H28B 108.8 . . ?
N6 C29 C28 112.6(2) . . ?
N6 C29 H29A 109.1 . . ?
N6 C29 H29B 109.1 . . ?
C28 C29 H29A 109.1 . . ?
C28 C29 H29B 109.1 . . ?
H29A C29 H29B 107.8 . . ?
N6 C30 H30A 108.9 . . ?
N6 C30 H30B 108.9 . . ?
C6 C30 N6 113.3(2) . . ?
C6 C30 H30A 108.9 . . ?
C6 C30 H30B 108.9 . . ?
H30A C30 H30B 107.7 . . ?
C32 C31 C4 108.9(2) . . ?
C33 C31 C4 109.4(2) . . ?
C33 C31 C32 109.6(3) . . ?
C34 C31 C4 111.8(2) . . ?
C34 C31 C32 108.9(2) . . ?
C34 C31 C33 108.2(3) . . ?
C31 C32 H32A 109.5 . . ?
C31 C32 H32B 109.5 . . ?
C31 C32 H32C 109.5 . . ?
H32A C32 H32B 109.5 . . ?
H32A C32 H32C 109.5 . . ?
H32B C32 H32C 109.5 . . ?
C31 C33 H33A 109.5 . . ?
C31 C33 H33B 109.5 . . ?
C31 C33 H33C 109.5 . . ?
H33A C33 H33B 109.5 . . ?
H33A C33 H33C 109.5 . . ?
H33B C33 H33C 109.5 . . ?
C31 C34 H34A 109.5 . . ?
C31 C34 H34B 109.5 . . ?
C31 C34 H34C 109.5 . . ?
H34A C34 H34B 109.5 . . ?
H34A C34 H34C 109.5 . . ?
H34B C34 H34C 109.5 . . ?
C36 C35 C19 112.3(2) . . ?
C36 C35 C37 108.1(2) . . ?
C36 C35 C38 109.0(2) . . ?
C37 C35 C19 109.8(2) . . ?
C38 C35 C19 108.3(2) . . ?
C38 C35 C37 109.2(2) . . ?
C35 C36 H36A 109.5 . . ?
C35 C36 H36B 109.5 . . ?
C35 C36 H36C 109.5 . . ?
H36A C36 H36B 109.5 . . ?
H36A C36 H36C 109.5 . . ?
H36B C36 H36C 109.5 . . ?
C35 C37 H37A 109.5 . . ?
C35 C37 H37B 109.5 . . ?
C35 C37 H37C 109.5 . . ?
H37A C37 H37B 109.5 . . ?
H37A C37 H37C 109.5 . . ?
H37B C37 H37C 109.5 . . ?
C35 C38 H38A 109.5 . . ?
C35 C38 H38B 109.5 . . ?
C35 C38 H38C 109.5 . . ?
H38A C38 H38B 109.5 . . ?
H38A C38 H38C 109.5 . . ?
H38B C38 H38C 109.5 . . ?

loop_
_geom_bond_atom_site_label_1
_geom_bond_atom_site_label_2
_geom_bond_distance
_geom_bond_site_symmetry_2
_geom_bond_publ_flag
N7 C39 1.136(6) . ?
C39 C40 1.430(6) . ?
C40 H40A 0.9800 . ?
C40 H40B 0.9800 . ?
C40 H40C 0.9800 . ?
N8 C41 1.125(7) . ?
C41 C42 1.403(7) . ?
C42 H42A 0.9800 . ?
C42 H42B 0.9800 . ?
C42 H42C 0.9800 . ?
I1 Cu1 2.5473(12) . ?
I2 Cu1 2.5112(12) . ?
Ni1 S1 2.4213(11) . ?
Ni1 S2 2.4480(10) . ?
Ni1 F1 2.0665(16) . ?
Ni1 N1 2.135(2) . ?
Ni1 N2 2.190(2) . ?
Ni1 N3 2.115(2) . ?
Ni2 S1 2.4721(11) . ?
Ni2 S2 2.4821(10) . ?
Ni2 F1 2.0541(17) . ?
Ni2 N4 2.118(2) . ?
Ni2 N5 2.181(2) . ?
Ni2 N6 2.140(2) . ?
Cu1 S2 2.2968(9) . ?
S1 C1 1.762(3) . ?
S2 C16 1.776(2) . ?
N1 H1 1.0000 . ?
N1 C7 1.492(3) . ?
N1 C8 1.481(3) . ?
N2 C10 1.481(4) . ?
N2 C11 1.482(3) . ?
N2 C12 1.499(4) . ?
N3 H3 1.0000 . ?
N3 C14 1.490(3) . ?
N3 C15 1.489(3) . ?
N4 H4 1.0000 . ?
N4 C22 1.500(3) . ?
N4 C23 1.488(3) . ?
N5 C25 1.497(3) . ?
N5 C26 1.486(4) . ?
N5 C27 1.487(4) . ?
N6 H6 1.0000 . ?
N6 C29 1.484(3) . ?
N6 C30 1.493(3) . ?
C1 C2 1.398(4) . ?
C1 C6 1.398(4) . ?
C2 C3 1.397(4) . ?
C2 C7 1.498(4) . ?
C3 H3A 0.9500 . ?
C3 C4 1.392(4) . ?
C4 C5 1.384(4) . ?
C4 C31 1.538(4) . ?
C5 H5 0.9500 . ?
C5 C6 1.395(3) . ?
C6 C30 1.489(4) . ?
C7 H7A 0.9900 . ?
C7 H7B 0.9900 . ?
C8 H8A 0.9900 . ?
C8 H8B 0.9900 . ?
C8 C9 1.523(4) . ?
C9 H9A 0.9900 . ?
C9 H9B 0.9900 . ?
C9 C10 1.520(4) . ?
C10 H10A 0.9900 . ?
C10 H10B 0.9900 . ?
C11 H11A 0.9800 . ?
C11 H11B 0.9800 . ?
C11 H11C 0.9800 . ?
C12 H12A 0.9900 . ?
C12 H12B 0.9900 . ?
C12 C13 1.525(4) . ?
C13 H13A 0.9900 . ?
C13 H13B 0.9900 . ?
C13 C14 1.509(4) . ?
C14 H14A 0.9900 . ?
C14 H14B 0.9900 . ?
C15 H15A 0.9900 . ?
C15 H15B 0.9900 . ?
C15 C17 1.491(4) . ?
C16 C17 1.407(3) . ?
C16 C21 1.391(4) . ?
C17 C18 1.392(3) . ?
C18 H18 0.9500 . ?
C18 C19 1.386(4) . ?
C19 C20 1.391(4) . ?
C19 C35 1.539(3) . ?
C20 H20 0.9500 . ?
C20 C21 1.403(3) . ?
C21 C22 1.503(3) . ?
C22 H22A 0.9900 . ?
C22 H22B 0.9900 . ?
C23 H23A 0.9900 . ?
C23 H23B 0.9900 . ?
C23 C24 1.514(4) . ?
C24 H24A 0.9900 . ?
C24 H24B 0.9900 . ?
C24 C25 1.516(4) . ?
C25 H25A 0.9900 . ?
C25 H25B 0.9900 . ?
C26 H26A 0.9800 . ?
C26 H26B 0.9800 . ?
C26 H26C 0.9800 . ?
C27 H27A 0.9900 . ?
C27 H27B 0.9900 . ?
C27 C28 1.514(4) . ?
C28 H28A 0.9900 . ?
C28 H28B 0.9900 . ?
C28 C29 1.535(4) . ?
C29 H29A 0.9900 . ?
C29 H29B 0.9900 . ?
C30 H30A 0.9900 . ?
C30 H30B 0.9900 . ?
C31 C32 1.534(4) . ?
C31 C33 1.528(4) . ?
C31 C34 1.526(4) . ?
C32 H32A 0.9800 . ?
C32 H32B 0.9800 . ?
C32 H32C 0.9800 . ?
C33 H33A 0.9800 . ?
C33 H33B 0.9800 . ?
C33 H33C 0.9800 . ?
C34 H34A 0.9800 . ?
C34 H34B 0.9800 . ?
C34 H34C 0.9800 . ?
C35 C36 1.521(4) . ?
C35 C37 1.539(4) . ?
C35 C38 1.529(4) . ?
C36 H36A 0.9800 . ?
C36 H36B 0.9800 . ?
C36 H36C 0.9800 . ?
C37 H37A 0.9800 . ?
C37 H37B 0.9800 . ?
C37 H37C 0.9800 . ?
C38 H38A 0.9800 . ?
C38 H38B 0.9800 . ?
C38 H38C 0.9800 . ?

loop_
_geom_torsion_atom_site_label_1
_geom_torsion_atom_site_label_2
_geom_torsion_atom_site_label_3
_geom_torsion_atom_site_label_4
_geom_torsion
_geom_torsion_site_symmetry_1
_geom_torsion_site_symmetry_2
_geom_torsion_site_symmetry_3
_geom_torsion_site_symmetry_4
_geom_torsion_publ_flag
Ni1 S1 C1 C2 50.5(2) . . . . ?
Ni1 S1 C1 C6 -131.23(19) . . . . ?
Ni1 S2 C16 C17 49.0(2) . . . . ?
Ni1 S2 C16 C21 -129.9(2) . . . . ?
Ni1 N1 C7 C2 60.1(3) . . . . ?
Ni1 N1 C8 C9 56.6(3) . . . . ?
Ni1 N2 C10 C9 -48.8(3) . . . . ?
Ni1 N2 C12 C13 -64.1(3) . . . . ?
Ni1 N3 C14 C13 72.2(2) . . . . ?
Ni1 N3 C15 C17 75.9(2) . . . . ?
Ni2 S1 C1 C2 129.9(2) . . . . ?
Ni2 S1 C1 C6 -51.9(2) . . . . ?
Ni2 S2 C16 C17 128.88(19) . . . . ?
Ni2 S2 C16 C21 -49.9(2) . . . . ?
Ni2 N4 C22 C21 -75.7(2) . . . . ?
Ni2 N4 C23 C24 -68.7(3) . . . . ?
Ni2 N5 C25 C24 64.2(3) . . . . ?
Ni2 N5 C27 C28 45.7(3) . . . . ?
Ni2 N6 C29 C28 -56.8(3) . . . . ?
Ni2 N6 C30 C6 -63.1(3) . . . . ?
Cu1 S2 C16 C17 -84.6(2) . . . . ?
Cu1 S2 C16 C21 96.6(2) . . . . ?
S1 C1 C2 C3 178.09(19) . . . . ?
S1 C1 C2 C7 2.0(3) . . . . ?
S1 C1 C6 C5 -177.99(19) . . . . ?
S1 C1 C6 C30 -1.5(3) . . . . ?
S2 C16 C17 C15 -7.5(3) . . . . ?
S2 C16 C17 C18 176.3(2) . . . . ?
S2 C16 C21 C20 -176.41(19) . . . . ?
S2 C16 C21 C22 5.8(3) . . . . ?
N1 C8 C9 C10 -76.8(3) . . . . ?
N2 C12 C13 C14 59.7(4) . . . . ?
N3 C15 C17 C16 -65.7(3) . . . . ?
N3 C15 C17 C18 110.5(3) . . . . ?
N4 C23 C24 C25 62.0(3) . . . . ?
N5 C27 C28 C29 -71.2(4) . . . . ?
C1 C2 C3 C4 -0.1(4) . . . . ?
C1 C2 C7 N1 -70.9(3) . . . . ?
C1 C6 C30 N6 74.5(3) . . . . ?
C2 C1 C6 C5 0.3(4) . . . . ?
C2 C1 C6 C30 176.7(2) . . . . ?
C2 C3 C4 C5 0.2(4) . . . . ?
C2 C3 C4 C31 -179.1(2) . . . . ?
C3 C2 C7 N1 113.0(3) . . . . ?
C3 C4 C5 C6 -0.1(4) . . . . ?
C3 C4 C31 C32 61.3(3) . . . . ?
C3 C4 C31 C33 -58.5(4) . . . . ?
C3 C4 C31 C34 -178.3(3) . . . . ?
C4 C5 C6 C1 -0.2(4) . . . . ?
C4 C5 C6 C30 -176.6(2) . . . . ?
C5 C4 C31 C32 -117.9(3) . . . . ?
C5 C4 C31 C33 122.3(3) . . . . ?
C5 C4 C31 C34 2.5(4) . . . . ?
C5 C6 C30 N6 -109.1(3) . . . . ?
C6 C1 C2 C3 -0.2(4) . . . . ?
C6 C1 C2 C7 -176.3(2) . . . . ?
C7 N1 C8 C9 -75.8(3) . . . . ?
C7 C2 C3 C4 176.1(2) . . . . ?
C8 N1 C7 C2 -168.2(2) . . . . ?
C8 C9 C10 N2 72.3(3) . . . . ?
C10 N2 C12 C13 62.1(3) . . . . ?
C11 N2 C10 C9 75.3(3) . . . . ?
C11 N2 C12 C13 178.4(2) . . . . ?
C12 N2 C10 C9 -170.3(2) . . . . ?
C12 C13 C14 N3 -60.5(3) . . . . ?
C14 N3 C15 C17 -51.7(3) . . . . ?
C15 N3 C14 C13 -158.0(2) . . . . ?
C15 C17 C18 C19 -175.2(2) . . . . ?
C16 C17 C18 C19 1.1(4) . . . . ?
C16 C21 C22 N4 67.7(3) . . . . ?
C17 C16 C21 C20 4.7(4) . . . . ?
C17 C16 C21 C22 -173.0(2) . . . . ?
C17 C18 C19 C20 2.7(4) . . . . ?
C17 C18 C19 C35 -176.6(2) . . . . ?
C18 C19 C20 C21 -2.8(4) . . . . ?
C18 C19 C35 C36 -173.7(2) . . . . ?
C18 C19 C35 C37 -53.4(3) . . . . ?
C18 C19 C35 C38 65.8(3) . . . . ?
C19 C20 C21 C16 -0.9(4) . . . . ?
C19 C20 C21 C22 176.9(2) . . . . ?
C20 C19 C35 C36 7.0(4) . . . . ?
C20 C19 C35 C37 127.3(3) . . . . ?
C20 C19 C35 C38 -113.5(3) . . . . ?
C20 C21 C22 N4 -110.1(3) . . . . ?
C21 C16 C17 C15 171.4(2) . . . . ?
C21 C16 C17 C18 -4.8(4) . . . . ?
C22 N4 C23 C24 159.9(2) . . . . ?
C23 N4 C22 C21 53.8(3) . . . . ?
C23 C24 C25 N5 -62.4(3) . . . . ?
C25 N5 C27 C28 169.0(3) . . . . ?
C26 N5 C25 C24 -179.5(2) . . . . ?
C26 N5 C27 C28 -76.5(3) . . . . ?
C27 N5 C25 C24 -63.5(3) . . . . ?
C27 C28 C29 N6 77.4(3) . . . . ?
C29 N6 C30 C6 165.8(2) . . . . ?
C30 N6 C29 C28 73.9(3) . . . . ?
C31 C4 C5 C6 179.2(2) . . . . ?
C35 C19 C20 C21 176.4(2) . . . . ?
